data_2219917
loop_
_publ_author_name
'Chen, Yu-Ting'
'Li, Da-Cheng'

_publ_section_title Bis[2-hydroxy-<i>N</i>'-(2-hydroxybenzoyl)benzohydrazitato]dipyridinecadmium(II)
_journal_coeditor_code KP2188
_journal_issue 11
_journal_name_full 'Acta Crystallographica Section E'
_journal_page_first m1466
_journal_paper_doi 10.1107/S1600536808034533
_journal_volume 64
_journal_year 2008
_chemical_formula_iupac '[Cd (C14 H11 N2 O4)2 (C5 H5 N)2]'
_chemical_formula_moiety 'C38 H32 Cd N6 O8'
_chemical_formula_sum 'C38 H32 Cd N6 O8'
_chemical_formula_weight 813.10
_chemical_name_systematic
;
Bis[2-hydroxy-N'-(2-hydroxybenzoyl)benzohydrazitato]dipyridinecadmium(II)
;
_space_group_IT_number 152
_symmetry_cell_setting trigonal
_symmetry_space_group_name_Hall 'P 31 2"'
_symmetry_space_group_name_H-M 'P 31 2 1'
_atom_sites_solution_hydrogens geom
_atom_sites_solution_primary direct
_atom_sites_solution_secondary difmap
_audit_creation_method SHELXL-97
_cell_angle_alpha 90.00
_cell_angle_beta 90.00
_cell_angle_gamma 120.00
_cell_formula_units_Z 3
_cell_length_a 13.0380(10)
_cell_length_b 13.0380(10)
_cell_length_c 18.069(3)
_cell_measurement_reflns_used 5141
_cell_measurement_temperature 298(2)
_cell_measurement_theta_max 22.882
_cell_measurement_theta_min 2.888
_cell_volume 2660.0(5)
_computing_cell_refinement 'SMART (Siemens, 1996)'
_computing_data_collection 'SMART (Siemens, 1996)'
_computing_data_reduction 'SAINT (Siemens, 1996)'
_computing_molecular_graphics 'SHELXTL (Sheldrick, 2008)'
_computing_publication_material 'SHELXTL (Sheldrick, 2008)'
_computing_structure_refinement 'SHELXL97 (Sheldrick, 2008)'
_computing_structure_solution 'SHELXS97 (Sheldrick, 2008)'
_diffrn_ambient_temperature 298(2)
_diffrn_measured_fraction_theta_full 1.000
_diffrn_measured_fraction_theta_max 1.000
_diffrn_measurement_device_type 'Bruker SMART 1000 CCD area-detector'
_diffrn_measurement_method '\f and \w'
_diffrn_radiation_monochromator graphite
_diffrn_radiation_source 'fine-focus sealed tube'
_diffrn_radiation_type MoK\a
_diffrn_radiation_wavelength 0.71073
_diffrn_reflns_av_R_equivalents 0.0332
_diffrn_reflns_av_sigmaI/netI 0.0299
_diffrn_reflns_limit_h_max 15
_diffrn_reflns_limit_h_min -15
_diffrn_reflns_limit_k_max 15
_diffrn_reflns_limit_k_min -15
_diffrn_reflns_limit_l_max 10
_diffrn_reflns_limit_l_min -21
_diffrn_reflns_number 13955
_diffrn_reflns_theta_full 25.00
_diffrn_reflns_theta_max 25.00
_diffrn_reflns_theta_min 1.80
_exptl_absorpt_coefficient_mu 0.678
_exptl_absorpt_correction_T_max 0.7972
_exptl_absorpt_correction_T_min 0.7731
_exptl_absorpt_correction_type multi-scan
_exptl_absorpt_process_details '(SADABS; Sheldrick, 1996)'
_exptl_crystal_colour colourless
_exptl_crystal_density_diffrn 1.523
_exptl_crystal_density_method 'not measured'
_exptl_crystal_description block
_exptl_crystal_F_000 1242
_exptl_crystal_size_max 0.40
_exptl_crystal_size_mid 0.38
_exptl_crystal_size_min 0.35
_refine_diff_density_max 0.901
_refine_diff_density_min -0.319
_refine_ls_abs_structure_details 'Flack  (1983), 1353 Friedel pairs'
_refine_ls_abs_structure_Flack -0.06(3)
_refine_ls_extinction_method none
_refine_ls_goodness_of_fit_ref 0.997
_refine_ls_hydrogen_treatment constr
_refine_ls_matrix_type full
_refine_ls_number_parameters 241
_refine_ls_number_reflns 3146
_refine_ls_number_restraints 0
_refine_ls_restrained_S_all 0.997
_refine_ls_R_factor_all 0.0387
_refine_ls_R_factor_gt 0.0274
_refine_ls_shift/su_max 0.000
_refine_ls_shift/su_mean 0.000
_refine_ls_structure_factor_coef Fsqd
_refine_ls_weighting_details 'calc w=1/[\s^2^(Fo^2^)+(0.041P)^2^+0.5675P] where P=(Fo^2^+2Fc^2^)/3'
_refine_ls_weighting_scheme calc
_refine_ls_wR_factor_gt 0.0624
_refine_ls_wR_factor_ref 0.0714
_reflns_number_gt 2750
_reflns_number_total 3146
_reflns_threshold_expression I>2\s(I)
_cod_data_source_file kp2188.cif
_cod_data_source_block I
_cod_depositor_comments
;
The following automatic conversions were performed:
'_symmetry_cell_setting' value 'Trigonal' changed to 'trigonal' according
to '/home/saulius/struct/CIF-dictionaries/cif_core.dic' dictionary named
'cif_core.dic' version 2.4.1 from 2010-06-29.

Automatic conversion script
Id: cif_fix_enum 1527 2010-12-29 10:47:43Z saulius 

The following automatic conversions were performed:

'_symmetry_cell_setting' value 'Trigonal' changed to 'trigonal'
according to /home/saulius/struct/CIF-dictionaries/cif_core.dic
dictionary named 'cif_core.dic' version 2.4.1 from 2010-06-29.

Automatic conversion script
Id: cif_fix_values 1715 2011-07-08 13:25:40Z adriana 
;
_cod_original_sg_symbol_H-M 'P312  1'
_cod_database_code 2219917
_cod_database_fobs_code 2219917

loop_
_symmetry_equiv_pos_as_xyz
'x, y, z'
'-y, x-y, z+1/3'
'-x+y, -x, z+2/3'
'y, x, -z'
'-x, -x+y, -z+1/3'
'x-y, -y, -z+2/3'

loop_
_atom_site_type_symbol
_atom_site_label
_atom_site_fract_x
_atom_site_fract_y
_atom_site_fract_z
_atom_site_U_iso_or_equiv
_atom_site_adp_type
_atom_site_calc_flag
_atom_site_refinement_flags
_atom_site_occupancy
Cd Cd1 1.0000 0.45722(2) 0.6667 0.04088(11) Uani d S 1
N N1 0.8620(2) 0.2612(2) 0.69499(15) 0.0387(7) Uani d . 1
N N2 0.8356(3) 0.2467(3) 0.77051(14) 0.0406(6) Uani d . 1
H H2 0.8005 0.1771 0.7897 0.049 Uiso calc R 1
N N3 0.8726(2) 0.5186(3) 0.61934(16) 0.0449(7) Uani d . 1
O O1 0.9119(2) 0.4418(2) 0.78506(13) 0.0517(7) Uani d . 1
O O2 0.7567(3) 0.1137(2) 0.88928(14) 0.0584(7) Uani d . 1
H H2A 0.7290 0.0561 0.9170 0.088 Uiso calc R 1
O O3 0.8013(3) 0.06392(19) 0.69676(12) 0.0558(6) Uani d . 1
O O4 0.9060(3) 0.0079(3) 0.59233(16) 0.0797(10) Uani d . 1
H H4 0.8760 0.0022 0.6331 0.120 Uiso calc R 1
C C1 0.8648(3) 0.3405(3) 0.81227(18) 0.0391(8) Uani d . 1
C C2 0.8409(3) 0.3228(3) 0.89327(19) 0.0403(8) Uani d . 1
C C3 0.7918(3) 0.2136(4) 0.9296(2) 0.0454(9) Uani d . 1
C C4 0.7786(4) 0.2086(4) 1.0058(2) 0.0548(10) Uani d . 1
H H4A 0.7467 0.1360 1.0298 0.066 Uiso calc R 1
C C5 0.8122(4) 0.3102(4) 1.0464(2) 0.0614(11) Uani d . 1
H H5 0.8012 0.3053 1.0974 0.074 Uiso calc R 1
C C6 0.8618(4) 0.4184(4) 1.0120(2) 0.0556(10) Uani d . 1
H H6 0.8858 0.4872 1.0393 0.067 Uiso calc R 1
C C7 0.8753(3) 0.4233(3) 0.9357(2) 0.0477(9) Uani d . 1
H H7 0.9085 0.4965 0.9123 0.057 Uiso calc R 1
C C8 0.8396(3) 0.1621(3) 0.66318(18) 0.0402(8) Uani d . 1
C C9 0.8647(3) 0.1680(3) 0.58281(18) 0.0415(8) Uani d . 1
C C10 0.9002(4) 0.0938(4) 0.5519(2) 0.0547(10) Uani d . 1
C C11 0.9321(4) 0.1039(4) 0.4769(2) 0.0687(13) Uani d . 1
H H11 0.9592 0.0562 0.4568 0.082 Uiso calc R 1
C C12 0.9225(4) 0.1852(4) 0.4338(2) 0.0673(12) Uani d . 1
H H12 0.9435 0.1926 0.3841 0.081 Uiso calc R 1
C C13 0.8832(4) 0.2547(4) 0.4624(2) 0.0629(12) Uani d . 1
H H13 0.8754 0.3080 0.4320 0.075 Uiso calc R 1
C C14 0.8542(3) 0.2472(4) 0.5364(2) 0.0516(9) Uani d . 1
H H14 0.8274 0.2958 0.5555 0.062 Uiso calc R 1
C C15 0.9145(4) 0.6185(4) 0.5806(2) 0.0550(10) Uani d . 1
H H15 0.9942 0.6587 0.5675 0.066 Uiso calc R 1
C C16 0.8437(4) 0.6645(4) 0.5591(2) 0.0636(12) Uani d . 1
H H16 0.8760 0.7358 0.5334 0.076 Uiso calc R 1
C C17 0.7270(4) 0.6045(4) 0.5759(2) 0.0627(12) Uani d . 1
H H17 0.6777 0.6335 0.5616 0.075 Uiso calc R 1
C C18 0.6827(3) 0.5002(4) 0.6144(2) 0.0591(11) Uani d . 1
H H18 0.6026 0.4570 0.6263 0.071 Uiso calc R 1
C C19 0.7572(3) 0.4610(3) 0.6349(2) 0.0535(9) Uani d . 1
H H19 0.7262 0.3903 0.6612 0.064 Uiso calc R 1

loop_
_atom_site_aniso_label
_atom_site_aniso_U_11
_atom_site_aniso_U_22
_atom_site_aniso_U_33
_atom_site_aniso_U_12
_atom_site_aniso_U_13
_atom_site_aniso_U_23
Cd1 0.0445(2) 0.03796(14) 0.04239(18) 0.02224(11) 0.00869(17) 0.00434(9)
N1 0.0392(17) 0.0368(16) 0.0340(15) 0.0144(14) 0.0019(12) 0.0033(12)
N2 0.0437(16) 0.0396(16) 0.0347(15) 0.0179(13) 0.0072(13) 0.0058(14)
N3 0.0448(18) 0.0430(17) 0.0494(17) 0.0236(15) 0.0064(13) 0.0045(14)
O1 0.0692(18) 0.0398(14) 0.0459(15) 0.0271(13) 0.0147(13) 0.0067(12)
O2 0.080(2) 0.0438(15) 0.0434(15) 0.0254(14) 0.0077(13) 0.0107(13)
O3 0.0734(19) 0.0376(13) 0.0493(14) 0.0223(15) 0.0222(15) 0.0080(11)
O4 0.118(3) 0.081(2) 0.066(2) 0.070(2) 0.0278(19) 0.0082(17)
C1 0.0388(19) 0.041(2) 0.041(2) 0.0226(17) 0.0035(16) 0.0036(17)
C2 0.042(2) 0.049(2) 0.0364(18) 0.0282(17) 0.0029(15) 0.0027(16)
C3 0.044(2) 0.056(2) 0.042(2) 0.0290(18) 0.0009(16) 0.0031(18)
C4 0.065(3) 0.066(3) 0.042(2) 0.040(2) 0.0030(19) 0.012(2)
C5 0.074(3) 0.092(4) 0.037(2) 0.055(3) 0.005(2) 0.006(2)
C6 0.064(3) 0.073(3) 0.048(2) 0.048(2) -0.0070(19) -0.011(2)
C7 0.055(2) 0.049(2) 0.049(2) 0.0344(19) 0.0047(17) 0.0020(17)
C8 0.0341(18) 0.0382(17) 0.0420(17) 0.0133(15) 0.0033(15) 0.0030(14)
C9 0.038(2) 0.0391(17) 0.0363(16) 0.0113(17) 0.0027(16) -0.0017(13)
C10 0.063(3) 0.049(2) 0.047(2) 0.025(2) 0.005(2) -0.0025(18)
C11 0.077(3) 0.076(3) 0.046(2) 0.033(3) 0.011(2) -0.011(2)
C12 0.065(3) 0.073(3) 0.039(2) 0.016(2) 0.004(2) -0.006(2)
C13 0.065(3) 0.061(2) 0.040(2) 0.014(2) -0.010(2) 0.0026(18)
C14 0.047(2) 0.044(2) 0.050(2) 0.0129(17) -0.0035(18) -0.0011(19)
C15 0.050(2) 0.056(2) 0.060(3) 0.027(2) 0.0090(18) 0.012(2)
C16 0.069(3) 0.067(3) 0.062(2) 0.040(2) 0.007(2) 0.025(2)
C17 0.065(3) 0.088(3) 0.053(2) 0.051(3) -0.006(2) 0.002(2)
C18 0.041(2) 0.074(3) 0.062(3) 0.028(2) -0.0012(19) -0.007(2)
C19 0.048(2) 0.044(2) 0.063(2) 0.0198(19) 0.0099(19) 0.0037(19)

loop_
_atom_type_symbol
_atom_type_description
_atom_type_scat_dispersion_real
_atom_type_scat_dispersion_imag
_atom_type_scat_source
C C 0.0033 0.0016 'International Tables Vol C Tables 4.2.6.8 and 6.1.1.4'
H H 0.0000 0.0000 'International Tables Vol C Tables 4.2.6.8 and 6.1.1.4'
N N 0.0061 0.0033 'International Tables Vol C Tables 4.2.6.8 and 6.1.1.4'
O O 0.0106 0.0060 'International Tables Vol C Tables 4.2.6.8 and 6.1.1.4'
Cd Cd -0.8075 1.2024 'International Tables Vol C Tables 4.2.6.8 and 6.1.1.4'

loop_
_geom_angle_atom_site_label_1
_geom_angle_atom_site_label_2
_geom_angle_atom_site_label_3
_geom_angle_site_symmetry_1
_geom_angle_site_symmetry_3
_geom_angle
N1 Cd1 N1 . 5_766 89.45(14)
N1 Cd1 N3 . 5_766 145.80(9)
N1 Cd1 N3 5_766 5_766 99.48(10)
N1 Cd1 N3 . . 99.48(10)
N1 Cd1 N3 5_766 . 145.80(9)
N3 Cd1 N3 5_766 . 91.48(14)
N1 Cd1 O1 . . 68.64(9)
N1 Cd1 O1 5_766 . 125.88(9)
N3 Cd1 O1 5_766 . 79.62(9)
N3 Cd1 O1 . . 87.84(9)
N1 Cd1 O1 . 5_766 125.88(9)
N1 Cd1 O1 5_766 5_766 68.64(9)
N3 Cd1 O1 5_766 5_766 87.84(9)
N3 Cd1 O1 . 5_766 79.62(9)
O1 Cd1 O1 . 5_766 162.04(12)
C8 N1 N2 . . 112.2(3)
C8 N1 Cd1 . . 131.0(2)
N2 N1 Cd1 . . 111.44(19)
C1 N2 N1 . . 119.7(3)
C1 N2 H2 . . 120.1
N1 N2 H2 . . 120.1
C15 N3 C19 . . 117.2(3)
C15 N3 Cd1 . . 120.9(2)
C19 N3 Cd1 . . 121.7(2)
C1 O1 Cd1 . . 113.9(2)
C3 O2 H2A . . 109.5
C10 O4 H4 . . 109.5
O1 C1 N2 . . 121.1(3)
O1 C1 C2 . . 120.4(3)
N2 C1 C2 . . 118.5(3)
C7 C2 C3 . . 118.0(3)
C7 C2 C1 . . 117.0(3)
C3 C2 C1 . . 124.9(3)
O2 C3 C4 . . 121.0(4)
O2 C3 C2 . . 119.2(3)
C4 C3 C2 . . 119.8(4)
C5 C4 C3 . . 120.8(4)
C5 C4 H4A . . 119.6
C3 C4 H4A . . 119.6
C6 C5 C4 . . 120.4(4)
C6 C5 H5 . . 119.8
C4 C5 H5 . . 119.8
C5 C6 C7 . . 118.8(4)
C5 C6 H6 . . 120.6
C7 C6 H6 . . 120.6
C2 C7 C6 . . 122.2(4)
C2 C7 H7 . . 118.9
C6 C7 H7 . . 118.9
O3 C8 N1 . . 124.5(3)
O3 C8 C9 . . 119.0(3)
N1 C8 C9 . . 116.4(3)
C10 C9 C14 . . 117.9(3)
C10 C9 C8 . . 120.1(3)
C14 C9 C8 . . 121.9(3)
O4 C10 C9 . . 122.1(3)
O4 C10 C11 . . 117.1(4)
C9 C10 C11 . . 120.7(4)
C12 C11 C10 . . 118.9(4)
C12 C11 H11 . . 120.5
C10 C11 H11 . . 120.5
C13 C12 C11 . . 121.0(4)
C13 C12 H12 . . 119.5
C11 C12 H12 . . 119.5
C12 C13 C14 . . 120.4(4)
C12 C13 H13 . . 119.8
C14 C13 H13 . . 119.8
C13 C14 C9 . . 120.9(4)
C13 C14 H14 . . 119.6
C9 C14 H14 . . 119.6
N3 C15 C16 . . 122.3(4)
N3 C15 H15 . . 118.8
C16 C15 H15 . . 118.8
C17 C16 C15 . . 119.2(4)
C17 C16 H16 . . 120.4
C15 C16 H16 . . 120.4
C16 C17 C18 . . 118.8(4)
C16 C17 H17 . . 120.6
C18 C17 H17 . . 120.6
C19 C18 C17 . . 119.1(4)
C19 C18 H18 . . 120.5
C17 C18 H18 . . 120.5
N3 C19 C18 . . 123.3(4)
N3 C19 H19 . . 118.3
C18 C19 H19 . . 118.3

loop_
_geom_bond_atom_site_label_1
_geom_bond_atom_site_label_2
_geom_bond_site_symmetry_2
_geom_bond_distance
_geom_bond_publ_flag
Cd1 N1 . 2.331(3) y
Cd1 N1 5_766 2.331(3) ?
Cd1 N3 5_766 2.337(3) ?
Cd1 N3 . 2.337(3) y
Cd1 O1 . 2.389(2) y
Cd1 O1 5_766 2.389(2) ?
N1 C8 . 1.307(4) ?
N1 N2 . 1.397(4) ?
N2 C1 . 1.320(4) ?
N2 H2 . 0.8600 ?
N3 C15 . 1.332(5) ?
N3 C19 . 1.333(5) ?
O1 C1 . 1.245(4) y
O2 C3 . 1.357(4) y
O2 H2A . 0.8200 ?
O3 C8 . 1.271(4) y
O4 C10 . 1.371(5) ?
O4 H4 . 0.8200 ?
C1 C2 . 1.490(5) ?
C2 C7 . 1.385(5) ?
C2 C3 . 1.399(5) ?
C3 C4 . 1.384(5) ?
C4 C5 . 1.380(6) ?
C4 H4A . 0.9300 ?
C5 C6 . 1.372(6) ?
C5 H5 . 0.9300 ?
C6 C7 . 1.387(5) ?
C6 H6 . 0.9300 ?
C7 H7 . 0.9300 ?
C8 C9 . 1.482(4) ?
C9 C10 . 1.382(5) ?
C9 C14 . 1.389(5) ?
C10 C11 . 1.404(5) ?
C11 C12 . 1.371(6) ?
C11 H11 . 0.9300 ?
C12 C13 . 1.346(6) ?
C12 H12 . 0.9300 ?
C13 C14 . 1.380(5) ?
C13 H13 . 0.9300 ?
C14 H14 . 0.9300 ?
C15 C16 . 1.385(6) ?
C15 H15 . 0.9300 ?
C16 C17 . 1.352(6) ?
C16 H16 . 0.9300 ?
C17 C18 . 1.372(6) ?
C17 H17 . 0.9300 ?
C18 C19 . 1.356(6) ?
C18 H18 . 0.9300 ?
C19 H19 . 0.9300 ?

loop_
_geom_hbond_atom_site_label_D
_geom_hbond_atom_site_label_H
_geom_hbond_atom_site_label_A
_geom_hbond_site_symmetry_A
_geom_hbond_distance_DH
_geom_hbond_distance_HA
_geom_hbond_distance_DA
_geom_hbond_angle_DHA
O4 H4 O3 1 0.82 1.92 2.638(4) 144.9
N2 H2 O2 1 0.86 1.94 2.624(4) 135.3
O2 H2A O3 6_556 0.82 1.88 2.639(3) 152.7

loop_
_geom_torsion_atom_site_label_1
_geom_torsion_atom_site_label_2
_geom_torsion_atom_site_label_3
_geom_torsion_atom_site_label_4
_geom_torsion_site_symmetry_1
_geom_torsion
N1 Cd1 N1 C8 5_766 -39.3(3)
N3 Cd1 N1 C8 5_766 -145.5(3)
N3 Cd1 N1 C8 . 107.5(3)
O1 Cd1 N1 C8 . -168.6(3)
O1 Cd1 N1 C8 5_766 23.6(3)
N1 Cd1 N1 N2 5_766 112.3(2)
N3 Cd1 N1 N2 5_766 6.1(3)
N3 Cd1 N1 N2 . -100.9(2)
O1 Cd1 N1 N2 . -17.02(19)
O1 Cd1 N1 N2 5_766 175.09(18)
C8 N1 N2 C1 . 172.8(3)
Cd1 N1 N2 C1 . 15.7(3)
N1 Cd1 N3 C15 . -164.9(3)
N1 Cd1 N3 C15 5_766 -61.7(4)
N3 Cd1 N3 C15 5_766 47.6(3)
O1 Cd1 N3 C15 . 127.1(3)
O1 Cd1 N3 C15 5_766 -39.9(3)
N1 Cd1 N3 C19 . 20.6(3)
N1 Cd1 N3 C19 5_766 123.8(3)
N3 Cd1 N3 C19 5_766 -126.9(3)
O1 Cd1 N3 C19 . -47.3(3)
O1 Cd1 N3 C19 5_766 145.6(3)
N1 Cd1 O1 C1 . 19.5(2)
N1 Cd1 O1 C1 5_766 -53.3(3)
N3 Cd1 O1 C1 5_766 -147.5(3)
N3 Cd1 O1 C1 . 120.5(2)
O1 Cd1 O1 C1 5_766 166.0(2)
Cd1 O1 C1 N2 . -19.3(4)
Cd1 O1 C1 C2 . 160.3(2)
N1 N2 C1 O1 . 2.6(5)
N1 N2 C1 C2 . -177.0(3)
O1 C1 C2 C7 . -1.1(5)
N2 C1 C2 C7 . 178.5(3)
O1 C1 C2 C3 . -178.0(3)
N2 C1 C2 C3 . 1.6(5)
C7 C2 C3 O2 . 179.6(3)
C1 C2 C3 O2 . -3.5(5)
C7 C2 C3 C4 . 0.2(5)
C1 C2 C3 C4 . 177.0(4)
O2 C3 C4 C5 . -178.7(4)
C2 C3 C4 C5 . 0.7(6)
C3 C4 C5 C6 . -1.4(6)
C4 C5 C6 C7 . 1.2(6)
C3 C2 C7 C6 . -0.4(5)
C1 C2 C7 C6 . -177.5(3)
C5 C6 C7 C2 . -0.3(6)
N2 N1 C8 O3 . -1.8(5)
Cd1 N1 C8 O3 . 149.6(3)
N2 N1 C8 C9 . 180.0(3)
Cd1 N1 C8 C9 . -28.6(4)
O3 C8 C9 C10 . -30.0(5)
N1 C8 C9 C10 . 148.3(3)
O3 C8 C9 C14 . 150.3(4)
N1 C8 C9 C14 . -31.4(5)
C14 C9 C10 O4 . -175.9(4)
C8 C9 C10 O4 . 4.4(6)
C14 C9 C10 C11 . 4.1(6)
C8 C9 C10 C11 . -175.6(4)
O4 C10 C11 C12 . 177.2(4)
C9 C10 C11 C12 . -2.9(7)
C10 C11 C12 C13 . -0.1(7)
C11 C12 C13 C14 . 1.6(7)
C12 C13 C14 C9 . -0.2(6)
C10 C9 C14 C13 . -2.6(5)
C8 C9 C14 C13 . 177.1(3)
C19 N3 C15 C16 . 2.3(6)
Cd1 N3 C15 C16 . -172.4(3)
N3 C15 C16 C17 . -2.1(6)
C15 C16 C17 C18 . 0.6(6)
C16 C17 C18 C19 . 0.5(6)
C15 N3 C19 C18 . -1.2(6)
Cd1 N3 C19 C18 . 173.5(3)
C17 C18 C19 N3 . -0.2(7)
